data_4033973
loop_
_publ_author_name
'Pilevar, Afsaneh'
'Hosseini, Abolfazl'
'Becker, Jonathan'
'Schreiner, Peter R.'

_publ_section_title
;
 Syn-Dihydroxylation of Alkenes Using a Sterically Demanding Cyclic Diacyl
 Peroxide.
;
_journal_issue 19
_journal_name_full 'The Journal of organic chemistry'
_journal_page_first 12377
_journal_page_last 12386
_journal_paper_doi 10.1021/acs.joc.9b01748
_journal_volume 84
_journal_year 2019
_chemical_formula_sum 'C22 H26 O4'
_chemical_formula_weight 354.43
_space_group_crystal_system triclinic
_space_group_IT_number 2
_space_group_name_Hall '-P 1'
_space_group_name_H-M_alt 'P -1'
_atom_sites_solution_hydrogens geom
_atom_sites_solution_primary direct
_atom_sites_solution_secondary difmap
_audit_creation_method SHELXL-2017/1
_cell_angle_alpha 94.019(3)
_cell_angle_beta 106.392(3)
_cell_angle_gamma 111.383(2)
_cell_formula_units_Z 2
_cell_length_a 7.8299(6)
_cell_length_b 10.6683(7)
_cell_length_c 12.3114(8)
_cell_measurement_reflns_used 9777
_cell_measurement_temperature 100(2)
_cell_measurement_theta_max 33.65
_cell_measurement_theta_min 2.46
_cell_volume 901.29(11)
_computing_cell_refinement 'SAINT 8.38A (Bruker-AXS, 2017)'
_computing_data_collection 'APEX3 v2017.3-0 (Bruker-AXS, 2017)'
_computing_data_reduction 'SAINT 8.38A (Bruker-AXS, 2017)'
_computing_molecular_graphics 'Bruker SHELXTL'
_computing_publication_material 'Bruker SHELXTL'
_computing_structure_refinement 'SHELXL-2017/1 (Sheldrick, 2017)'
_computing_structure_solution 'SHELXT-2015 (Sheldrick, 2015)'
_diffrn_ambient_temperature 100(2)
_diffrn_measured_fraction_theta_full 0.996
_diffrn_measured_fraction_theta_max 0.994
_diffrn_measurement_device_type 'Bruker PHOTON100'
_diffrn_measurement_method '\f and \w scans'
_diffrn_radiation_type MoK\a
_diffrn_radiation_wavelength 0.71073
_diffrn_reflns_av_unetI/netI 0.0269
_diffrn_reflns_Laue_measured_fraction_full 0.996
_diffrn_reflns_Laue_measured_fraction_max 0.994
_diffrn_reflns_limit_h_max 11
_diffrn_reflns_limit_h_min -11
_diffrn_reflns_limit_k_max 15
_diffrn_reflns_limit_k_min -15
_diffrn_reflns_limit_l_max 18
_diffrn_reflns_limit_l_min -17
_diffrn_reflns_number 5997
_diffrn_reflns_point_group_measured_fraction_full 0.996
_diffrn_reflns_point_group_measured_fraction_max 0.994
_diffrn_reflns_theta_full 25.242
_diffrn_reflns_theta_max 31.548
_diffrn_reflns_theta_min 2.456
_diffrn_source 'I\mS micro-focus sealed tube, multilayer optics'
_exptl_absorpt_coefficient_mu 0.089
_exptl_absorpt_correction_T_max 0.7467
_exptl_absorpt_correction_T_min 0.6123
_exptl_absorpt_correction_type multi-scan
_exptl_absorpt_process_details 'SADABS (Sheldrick, 2009)'
_exptl_crystal_colour colourless
_exptl_crystal_density_diffrn 1.306
_exptl_crystal_density_method 'not measured'
_exptl_crystal_description block
_exptl_crystal_F_000 380
_exptl_crystal_size_max 0.783
_exptl_crystal_size_mid 0.457
_exptl_crystal_size_min 0.421
_refine_diff_density_max 0.430
_refine_diff_density_min -0.431
_refine_diff_density_rms 0.095
_refine_ls_extinction_method none
_refine_ls_goodness_of_fit_ref 1.098
_refine_ls_hydrogen_treatment constr
_refine_ls_matrix_type full
_refine_ls_number_parameters 237
_refine_ls_number_reflns 5997
_refine_ls_number_restraints 0
_refine_ls_restrained_S_all 1.098
_refine_ls_R_factor_all 0.0634
_refine_ls_R_factor_gt 0.0558
_refine_ls_shift/su_max 0.000
_refine_ls_shift/su_mean 0.000
_refine_ls_structure_factor_coef Fsqd
_refine_ls_weighting_details 'w=1/[\s^2^(Fo^2^)+(0.0674P)^2^+0.6866P] where P=(Fo^2^+2Fc^2^)/3'
_refine_ls_weighting_scheme calc
_refine_ls_wR_factor_gt 0.1504
_refine_ls_wR_factor_ref 0.1548
_reflns_Friedel_coverage 0.000
_reflns_number_gt 5301
_reflns_number_total 5997
_reflns_threshold_expression 'I > 2\s(I)'
_cod_data_source_file jo9b01748_si_002.cif
_cod_data_source_block D18190_tw
_cod_database_code 4033973
_shelx_shelxl_version_number 2017/1
_shelx_space_group_comment
; 
The symmetry employed for this shelxl refinement is uniquely defined 
by the following loop, which should always be used as a source of 
symmetry information in preference to the above space-group names. 
They are only intended as comments. 
;
_shelx_estimated_absorpt_t_min 0.934
_shelx_estimated_absorpt_t_max 0.964

loop_
_space_group_symop_operation_xyz
'x, y, z'
'-x, -y, -z'

loop_
_atom_site_label
_atom_site_type_symbol
_atom_site_fract_x
_atom_site_fract_y
_atom_site_fract_z
_atom_site_U_iso_or_equiv
_atom_site_adp_type
_atom_site_occupancy
_atom_site_site_symmetry_order
_atom_site_calc_flag
_atom_site_refinement_flags_posn
_atom_site_refinement_flags_adp
O1 O 0.27138(15) 0.13909(10) 0.61183(8) 0.0142(2) Uani 1 1 d . .
O2 O 0.20068(17) 0.30907(12) 0.67921(10) 0.0189(2) Uani 1 1 d . .
O3 O 0.69194(16) 0.17000(11) 0.82531(10) 0.0185(2) Uani 1 1 d . .
O4 O 0.66900(14) 0.35352(10) 0.75098(9) 0.01192(18) Uani 1 1 d . .
C1 C 0.41153(18) 0.22451(13) 0.81103(11) 0.0103(2) Uani 1 1 d . .
C2 C 0.4442(2) 0.33621(14) 0.91285(12) 0.0141(2) Uani 1 1 d . .
H2A H 0.584166 0.394846 0.950511 0.017 Uiso 1 1 calc R U
H2AB H 0.374138 0.394861 0.885709 0.017 Uiso 1 1 calc R U
C3 C 0.3602(2) 0.25122(16) 0.99546(12) 0.0176(3) Uani 1 1 d . .
H3 H 0.406229 0.302556 1.076421 0.021 Uiso 1 1 calc R U
C4 C 0.1376(2) 0.18063(17) 0.93989(14) 0.0210(3) Uani 1 1 d . .
H4A H 0.083180 0.245859 0.908032 0.025 Uiso 1 1 calc R U
H4AB H 0.075800 0.140828 0.996387 0.025 Uiso 1 1 calc R U
C5 C 0.1086(2) 0.06635(16) 0.84213(13) 0.0175(3) Uani 1 1 d . .
H5A H 0.036939 -0.025950 0.855138 0.021 Uiso 1 1 calc R U
H5AB H 0.036998 0.077480 0.765707 0.021 Uiso 1 1 calc R U
C6 C 0.3176(2) 0.08817(14) 0.85079(12) 0.0129(2) Uani 1 1 d . .
H6 H 0.330484 0.007264 0.813534 0.015 Uiso 1 1 calc R U
C7 C 0.4191(2) 0.13002(15) 0.98291(12) 0.0170(3) Uani 1 1 d . .
H7A H 0.363422 0.057948 1.024486 0.020 Uiso 1 1 calc R U
H7AB H 0.561712 0.158841 1.005819 0.020 Uiso 1 1 calc R U
C8 C 0.28283(19) 0.23263(13) 0.69572(11) 0.0116(2) Uani 1 1 d . .
C9 C 0.1732(2) 0.14619(16) 0.49536(12) 0.0174(3) Uani 1 1 d . .
H9A H 0.163405 0.069936 0.441302 0.026 Uiso 1 1 calc R U
H9B H 0.247064 0.233403 0.477154 0.026 Uiso 1 1 calc R U
H9C H 0.042523 0.140044 0.488625 0.026 Uiso 1 1 calc R U
C10 C 0.60560(19) 0.24201(13) 0.79720(11) 0.0110(2) Uani 1 1 d . .
C11 C 0.85689(19) 0.38964(14) 0.73175(12) 0.0119(2) Uani 1 1 d . .
H11 H 0.882634 0.305147 0.721498 0.014 Uiso 1 1 calc R U
C12 C 1.0170(2) 0.49249(15) 0.83555(12) 0.0164(3) Uani 1 1 d . .
H12A H 1.144838 0.498351 0.832957 0.020 Uiso 1 1 calc R U
H12B H 1.001012 0.460949 0.907204 0.020 Uiso 1 1 calc R U
C13 C 1.0114(2) 0.63396(15) 0.83716(13) 0.0185(3) Uani 1 1 d . .
H13A H 0.882604 0.628422 0.837675 0.022 Uiso 1 1 calc R U
H13B H 1.111609 0.698471 0.907599 0.022 Uiso 1 1 calc R U
C14 C 1.0493(2) 0.68519(15) 0.73027(15) 0.0213(3) Uani 1 1 d . .
H14A H 1.018486 0.766867 0.721941 0.026 Uiso 1 1 calc R U
H14B H 1.188940 0.713320 0.740215 0.026 Uiso 1 1 calc R U
C15 C 0.9304(2) 0.57777(14) 0.62289(13) 0.0166(3) Uani 1 1 d . .
H15 H 0.922478 0.606122 0.550837 0.020 Uiso 1 1 calc R U
C16 C 0.83411(19) 0.44423(14) 0.62127(12) 0.0120(2) Uani 1 1 d . .
C17 C 0.70256(19) 0.34595(13) 0.51232(11) 0.0120(2) Uani 1 1 d . .
C18 C 0.5955(2) 0.38855(15) 0.42233(12) 0.0169(3) Uani 1 1 d . .
H18 H 0.608195 0.481037 0.431619 0.020 Uiso 1 1 calc R U
C19 C 0.4708(2) 0.29770(18) 0.31962(13) 0.0208(3) Uani 1 1 d . .
H19 H 0.399776 0.328754 0.259552 0.025 Uiso 1 1 calc R U
C20 C 0.4493(2) 0.16144(17) 0.30408(13) 0.0199(3) Uani 1 1 d . .
H20 H 0.364283 0.099528 0.233774 0.024 Uiso 1 1 calc R U
C21 C 0.5535(2) 0.11739(15) 0.39260(13) 0.0179(3) Uani 1 1 d . .
H21 H 0.539809 0.024693 0.382853 0.021 Uiso 1 1 calc R U
C22 C 0.6782(2) 0.20817(14) 0.49571(12) 0.0149(2) Uani 1 1 d . .
H22 H 0.747826 0.176295 0.555757 0.018 Uiso 1 1 calc R U

loop_
_atom_site_aniso_label
_atom_site_aniso_U_11
_atom_site_aniso_U_22
_atom_site_aniso_U_33
_atom_site_aniso_U_23
_atom_site_aniso_U_13
_atom_site_aniso_U_12
O1 0.0164(5) 0.0140(4) 0.0104(4) 0.0002(3) 0.0024(3) 0.0061(4)
O2 0.0220(5) 0.0233(5) 0.0181(5) 0.0065(4) 0.0073(4) 0.0155(4)
O3 0.0158(5) 0.0166(5) 0.0269(6) 0.0086(4) 0.0082(4) 0.0090(4)
O4 0.0110(4) 0.0122(4) 0.0151(4) 0.0045(3) 0.0070(3) 0.0050(3)
C1 0.0107(5) 0.0097(5) 0.0105(5) 0.0018(4) 0.0045(4) 0.0035(4)
C2 0.0180(6) 0.0124(5) 0.0124(6) 0.0007(4) 0.0062(5) 0.0060(5)
C3 0.0245(7) 0.0196(6) 0.0119(6) 0.0035(5) 0.0086(5) 0.0105(6)
C4 0.0235(7) 0.0237(7) 0.0237(7) 0.0090(6) 0.0155(6) 0.0117(6)
C5 0.0152(6) 0.0183(6) 0.0189(6) 0.0064(5) 0.0080(5) 0.0042(5)
C6 0.0144(6) 0.0111(5) 0.0138(6) 0.0038(4) 0.0063(5) 0.0042(4)
C7 0.0216(7) 0.0188(6) 0.0130(6) 0.0070(5) 0.0059(5) 0.0099(5)
C8 0.0106(5) 0.0122(5) 0.0117(5) 0.0028(4) 0.0055(4) 0.0028(4)
C9 0.0175(6) 0.0201(7) 0.0106(6) 0.0034(5) 0.0028(5) 0.0044(5)
C10 0.0107(5) 0.0097(5) 0.0103(5) -0.0006(4) 0.0029(4) 0.0023(4)
C11 0.0092(5) 0.0125(5) 0.0141(5) 0.0012(4) 0.0051(4) 0.0036(4)
C12 0.0119(6) 0.0175(6) 0.0159(6) -0.0019(5) 0.0014(5) 0.0049(5)
C13 0.0134(6) 0.0156(6) 0.0212(7) -0.0047(5) 0.0029(5) 0.0034(5)
C14 0.0185(7) 0.0107(6) 0.0297(8) -0.0011(5) 0.0093(6) 0.0003(5)
C15 0.0174(6) 0.0121(6) 0.0208(6) 0.0036(5) 0.0103(5) 0.0035(5)
C16 0.0112(5) 0.0119(5) 0.0140(5) 0.0019(4) 0.0066(4) 0.0042(4)
C17 0.0134(5) 0.0113(5) 0.0132(5) 0.0027(4) 0.0082(4) 0.0043(4)
C18 0.0219(7) 0.0179(6) 0.0151(6) 0.0053(5) 0.0093(5) 0.0100(5)
C19 0.0239(7) 0.0302(8) 0.0130(6) 0.0058(5) 0.0080(5) 0.0141(6)
C20 0.0188(7) 0.0259(7) 0.0124(6) -0.0017(5) 0.0065(5) 0.0062(6)
C21 0.0196(6) 0.0152(6) 0.0171(6) -0.0016(5) 0.0076(5) 0.0048(5)
C22 0.0157(6) 0.0122(6) 0.0160(6) 0.0016(5) 0.0056(5) 0.0047(5)

loop_
_atom_type_symbol
_atom_type_description
_atom_type_scat_dispersion_real
_atom_type_scat_dispersion_imag
_atom_type_scat_source
C C 0.0033 0.0016 'International Tables Vol C Tables 4.2.6.8 and 6.1.1.4'
H H 0.0000 0.0000 'International Tables Vol C Tables 4.2.6.8 and 6.1.1.4'
O O 0.0106 0.0060 'International Tables Vol C Tables 4.2.6.8 and 6.1.1.4'

loop_
_geom_angle_atom_site_label_1
_geom_angle_atom_site_label_2
_geom_angle_atom_site_label_3
_geom_angle
C8 O1 C9 115.68(11)
C10 O4 C11 117.71(10)
C8 C1 C10 106.91(10)
C8 C1 C6 112.21(11)
C10 C1 C6 111.98(11)
C8 C1 C2 113.15(11)
C10 C1 C2 109.84(10)
C6 C1 C2 102.84(10)
C3 C2 C1 103.25(11)
C3 C2 H2A 111.1
C1 C2 H2A 111.1
C3 C2 H2AB 111.1
C1 C2 H2AB 111.1
H2A C2 H2AB 109.1
C7 C3 C2 101.61(11)
C7 C3 C4 101.64(12)
C2 C3 C4 108.74(12)
C7 C3 H3 114.5
C2 C3 H3 114.5
C4 C3 H3 114.5
C3 C4 C5 103.10(12)
C3 C4 H4A 111.1
C5 C4 H4A 111.1
C3 C4 H4AB 111.1
C5 C4 H4AB 111.1
H4A C4 H4AB 109.1
C6 C5 C4 103.38(12)
C6 C5 H5A 111.1
C4 C5 H5A 111.1
C6 C5 H5AB 111.1
C4 C5 H5AB 111.1
H5A C5 H5AB 109.1
C5 C6 C7 100.68(11)
C5 C6 C1 108.56(11)
C7 C6 C1 101.57(11)
C5 C6 H6 114.8
C7 C6 H6 114.8
C1 C6 H6 114.8
C3 C7 C6 94.51(11)
C3 C7 H7A 112.8
C6 C7 H7A 112.8
C3 C7 H7AB 112.8
C6 C7 H7AB 112.8
H7A C7 H7AB 110.3
O2 C8 O1 123.79(13)
O2 C8 C1 126.67(12)
O1 C8 C1 109.53(11)
O1 C9 H9A 109.5
O1 C9 H9B 109.5
H9A C9 H9B 109.5
O1 C9 H9C 109.5
H9A C9 H9C 109.5
H9B C9 H9C 109.5
O3 C10 O4 124.98(12)
O3 C10 C1 125.90(12)
O4 C10 C1 109.10(11)
O4 C11 C16 105.59(10)
O4 C11 C12 109.25(11)
C16 C11 C12 113.71(11)
O4 C11 H11 109.4
C16 C11 H11 109.4
C12 C11 H11 109.4
C11 C12 C13 110.91(12)
C11 C12 H12A 109.5
C13 C12 H12A 109.5
C11 C12 H12B 109.5
C13 C12 H12B 109.5
H12A C12 H12B 108.0
C14 C13 C12 108.87(12)
C14 C13 H13A 109.9
C12 C13 H13A 109.9
C14 C13 H13B 109.9
C12 C13 H13B 109.9
H13A C13 H13B 108.3
C15 C14 C13 112.04(12)
C15 C14 H14A 109.2
C13 C14 H14A 109.2
C15 C14 H14B 109.2
C13 C14 H14B 109.2
H14A C14 H14B 107.9
C16 C15 C14 124.62(14)
C16 C15 H15 117.7
C14 C15 H15 117.7
C15 C16 C17 121.76(13)
C15 C16 C11 120.47(13)
C17 C16 C11 117.77(11)
C18 C17 C22 117.74(13)
C18 C17 C16 120.25(12)
C22 C17 C16 122.01(12)
C19 C18 C17 121.07(14)
C19 C18 H18 119.5
C17 C18 H18 119.5
C18 C19 C20 120.52(14)
C18 C19 H19 119.7
C20 C19 H19 119.7
C21 C20 C19 119.14(14)
C21 C20 H20 120.4
C19 C20 H20 120.4
C20 C21 C22 120.44(14)
C20 C21 H21 119.8
C22 C21 H21 119.8
C21 C22 C17 121.08(13)
C21 C22 H22 119.5
C17 C22 H22 119.5

loop_
_geom_bond_atom_site_label_1
_geom_bond_atom_site_label_2
_geom_bond_distance
O1 C8 1.3448(16)
O1 C9 1.4452(17)
O2 C8 1.2050(17)
O3 C10 1.2046(17)
O4 C10 1.3450(16)
O4 C11 1.4714(16)
C1 C8 1.5204(18)
C1 C10 1.5220(18)
C1 C6 1.5555(18)
C1 C2 1.5634(18)
C2 C3 1.537(2)
C2 H2A 0.9900
C2 H2AB 0.9900
C3 C7 1.535(2)
C3 C4 1.539(2)
C3 H3 1.0000
C4 C5 1.557(2)
C4 H4A 0.9900
C4 H4AB 0.9900
C5 C6 1.537(2)
C5 H5A 0.9900
C5 H5AB 0.9900
C6 C7 1.545(2)
C6 H6 1.0000
C7 H7A 0.9900
C7 H7AB 0.9900
C9 H9A 0.9800
C9 H9B 0.9800
C9 H9C 0.9800
C11 C16 1.5069(19)
C11 C12 1.5180(19)
C11 H11 1.0000
C12 C13 1.525(2)
C12 H12A 0.9900
C12 H12B 0.9900
C13 C14 1.524(2)
C13 H13A 0.9900
C13 H13B 0.9900
C14 C15 1.498(2)
C14 H14A 0.9900
C14 H14B 0.9900
C15 C16 1.3427(19)
C15 H15 0.9500
C16 C17 1.4816(19)
C17 C18 1.400(2)
C17 C22 1.4036(19)
C18 C19 1.390(2)
C18 H18 0.9500
C19 C20 1.394(2)
C19 H19 0.9500
C20 C21 1.387(2)
C20 H20 0.9500
C21 C22 1.393(2)
C21 H21 0.9500
C22 H22 0.9500
